data_2106326
loop_
_publ_author_name
'Guitel, J.C.'
'Brunel-Lauegt, M.'

_publ_section_title
;
 Structure cristalline du polyphosphate de lithium-plomb. Pb Li (P O3)3
;
_journal_name_full 'Acta Crystallographica B (24,1968-38,1982)'
_journal_page_first 2713
_journal_page_last 2716
_journal_volume 33
_journal_year 1977
_chemical_formula_sum 'Li O9 P3 Pb'
_chemical_name_systematic 'Li Pb (P O3)3'
_space_group_IT_number 2
_symmetry_space_group_name_Hall '-P 1'
_symmetry_space_group_name_H-M 'P -1'
_cell_angle_alpha 100.76
_cell_angle_beta 97.96
_cell_angle_gamma 83.74
_cell_formula_units_Z 2
_cell_length_a 7.245
_cell_length_b 7.409
_cell_length_c 6.795
_cell_volume 353.578
_citation_journal_id_ASTM ACBCAR
_cod_data_source_file Guitel_ACBCAR_1977_605.cif
_cod_data_source_block Li1O9P3Pb1
_cod_original_cell_volume 353.5784
_cod_original_formula_sum 'Li1 O9 P3 Pb1'
_cod_database_code 2106326

loop_
_symmetry_equiv_pos_as_xyz
x,y,z
-x,-y,-z

loop_
_atom_site_label
_atom_site_type_symbol
_atom_site_fract_x
_atom_site_fract_y
_atom_site_fract_z
_atom_site_occupancy
_atom_site_U_iso_or_equiv
O3 O-2 0.6491 0.3099 0.6499 1 0.0
Pb1 Pb+2 0.23034 0.15337 -0.02518 1 0.0
O9 O-2 0.8839 0.0927 0.8233 1 0.0
P2 P+5 0.6145 0.2193 0.415 1 0.0
P1 P+5 0.8433 0.4412 0.2342 1 0.0
O8 O-2 0.5649 0.1613 0.9304 1 0.0
O4 O-2 0.8529 0.6449 0.2967 1 0.0
O1 O-2 0.7738 0.4179 -0.0074 1 0.0
O7 O-2 0.7486 0.052 0.374 1 0.0
Li1 Li+1 0.167 0.1688 0.4575 1 0.0
O2 O-2 0.669 0.3867 0.3221 1 0.0
O6 O-2 0.4112 0.2044 0.3577 1 0.0
P3 P+5 0.7177 0.2299 0.8482 1 0.0
O5 O-2 0.0097 0.3116 0.2657 1 0.0
